data_4346892
loop_
_publ_author_name
'Kim, Seulgi'
'Siewe, Arlette Deukam'
'Lee, Eunji'
'Ju, Huiyeong'
'Park, In-Hyeok'
'Park, Ki-Min'
'Ikeda, Mari'
'Habata, Yoichi'
'Lee, Shim Sung'

_publ_section_title
;
 Ligand-Induced Formation of Copper(I) Iodide Clusters: Exocyclic
 Coordination Polymers with Bis-dithiamacrocycle Isomers.
;
_journal_issue 5
_journal_name_full 'Inorganic chemistry'
_journal_page_first 2018
_journal_page_last 2022
_journal_paper_doi 10.1021/acs.inorgchem.5b02314
_journal_volume 55
_journal_year 2016
_chemical_formula_moiety C22H34Cu4I4O4S4,2(C2H3N)
_chemical_formula_sum 'C26 H40 Cu4 I4 N2 O4 S4'
_chemical_formula_weight 1334.64
_space_group_IT_number 2
_space_group_name_Hall '-P 1'
_space_group_name_H-M_alt 'P -1'
_symmetry_cell_setting triclinic
_symmetry_space_group_name_Hall '-P 1'
_symmetry_space_group_name_H-M 'P -1'
_atom_sites_solution_hydrogens geom
_atom_sites_solution_primary direct
_atom_sites_solution_secondary difmap
_audit_creation_method SHELXL-97
_cell_angle_alpha 65.532(2)
_cell_angle_beta 71.858(2)
_cell_angle_gamma 73.126(2)
_cell_formula_units_Z 2
_cell_length_a 11.4705(4)
_cell_length_b 13.3545(4)
_cell_length_c 15.2718(5)
_cell_measurement_reflns_used 9919
_cell_measurement_temperature 173(2)
_cell_measurement_theta_max 28.22
_cell_measurement_theta_min 2.31
_cell_volume 1987.94(12)
_computing_cell_refinement 'Bruker SAINT'
_computing_data_collection 'Bruker APEX2'
_computing_data_reduction 'Bruker SAINT'
_computing_molecular_graphics 'Bruker SHELXTL'
_computing_publication_material 'Bruker SHELXTL'
_computing_structure_refinement 'SHELXL-97 (Sheldrick, 2008)'
_computing_structure_solution 'SHELXS-97 (Sheldrick, 2008)'
_diffrn_ambient_temperature 173(2)
_diffrn_measured_fraction_theta_full 0.998
_diffrn_measured_fraction_theta_max 0.998
_diffrn_measurement_device_type 'Bruker APEX-II CCD'
_diffrn_measurement_method '\f and \w scans'
_diffrn_radiation_monochromator graphite
_diffrn_radiation_source 'fine-focus sealed tube'
_diffrn_radiation_type MoK\a
_diffrn_radiation_wavelength 0.71073
_diffrn_reflns_av_R_equivalents 0.0397
_diffrn_reflns_av_sigmaI/netI 0.0358
_diffrn_reflns_limit_h_max 14
_diffrn_reflns_limit_h_min -14
_diffrn_reflns_limit_k_max 16
_diffrn_reflns_limit_k_min -16
_diffrn_reflns_limit_l_max 18
_diffrn_reflns_limit_l_min -18
_diffrn_reflns_number 32044
_diffrn_reflns_theta_full 26.00
_diffrn_reflns_theta_max 26.00
_diffrn_reflns_theta_min 1.90
_exptl_absorpt_coefficient_mu 5.459
_exptl_absorpt_correction_T_max 0.7214
_exptl_absorpt_correction_T_min 0.3102
_exptl_absorpt_correction_type multi-scan
_exptl_absorpt_process_details SADABS
_exptl_crystal_colour colourless
_exptl_crystal_density_diffrn 2.230
_exptl_crystal_density_method 'not measured'
_exptl_crystal_description needle
_exptl_crystal_F_000 1268
_exptl_crystal_size_max 0.28
_exptl_crystal_size_mid 0.08
_exptl_crystal_size_min 0.06
_refine_diff_density_max 1.509
_refine_diff_density_min -0.551
_refine_diff_density_rms 0.113
_refine_ls_extinction_method none
_refine_ls_goodness_of_fit_ref 1.036
_refine_ls_hydrogen_treatment constr
_refine_ls_matrix_type full
_refine_ls_number_parameters 397
_refine_ls_number_reflns 7805
_refine_ls_number_restraints 0
_refine_ls_restrained_S_all 1.036
_refine_ls_R_factor_all 0.0331
_refine_ls_R_factor_gt 0.0272
_refine_ls_shift/su_max 0.001
_refine_ls_shift/su_mean 0.000
_refine_ls_structure_factor_coef Fsqd
_refine_ls_weighting_details 'calc w=1/[\s^2^(Fo^2^)+(0.0263P)^2^+2.2452P] where P=(Fo^2^+2Fc^2^)/3'
_refine_ls_weighting_scheme calc
_refine_ls_wR_factor_gt 0.0625
_refine_ls_wR_factor_ref 0.0654
_reflns_number_gt 6796
_reflns_number_total 7805
_reflns_threshold_expression >2sigma(I)
_cod_data_source_file ic5b02314_si_002.cif
_cod_data_source_block 1a
_cod_depositor_comments
;
The following automatic conversions were performed:

data item '_symmetry_cell_setting' value 'Triclinic' was changed to
'triclinic' in accordance with the
/home/saulius/struct/COD-crude-data/automatic-downloads/DataCite-retrospective/ACS/depositions/lib/dictionaries/cif_core.dic
dictionary named 'cif_core.dic' version 2.4.2 last updated on
2011-04-26.

Automatic conversion script
Id: cif_fix_values 6909 2019-04-08 15:41:33Z antanas 
;
_cod_original_cell_volume 1987.94(11)
_cod_original_sg_symbol_Hall -P1
_cod_original_sg_symbol_H-M P-1
_cod_database_code 4346892

loop_
_symmetry_equiv_pos_as_xyz
'x, y, z'
'-x, -y, -z'

loop_
_atom_site_label
_atom_site_type_symbol
_atom_site_fract_x
_atom_site_fract_y
_atom_site_fract_z
_atom_site_U_iso_or_equiv
_atom_site_adp_type
_atom_site_occupancy
_atom_site_symmetry_multiplicity
_atom_site_calc_flag
_atom_site_refinement_flags
Cu1 Cu 0.77340(5) 0.80509(5) 0.65682(4) 0.03136(13) Uani 1 1 d .
Cu2 Cu 0.62658(5) 0.93256(5) 0.75550(4) 0.03098(13) Uani 1 1 d .
Cu3 Cu 0.86859(5) 0.81781(4) 0.80197(4) 0.02869(12) Uani 1 1 d .
Cu4 Cu 0.69831(5) 0.69279(4) 0.86896(4) 0.02908(12) Uani 1 1 d .
I1 I 0.84234(3) 0.99196(2) 0.63783(2) 0.03231(8) Uani 1 1 d .
I2 I 0.66150(2) 0.85425(2) 0.938736(19) 0.02422(7) Uani 1 1 d .
I3 I 0.92675(2) 0.63458(2) 0.754858(19) 0.02503(7) Uani 1 1 d .
I4 I 0.53919(2) 0.76569(2) 0.74877(2) 0.02543(7) Uani 1 1 d .
S1 S 0.80502(9) 0.78101(9) 0.50928(8) 0.0262(2) Uani 1 1 d .
S2 S 0.45167(9) 1.07032(9) 0.73206(7) 0.0243(2) Uani 1 1 d .
S3 S 1.04029(9) 0.81326(8) 0.85251(7) 0.0224(2) Uani 1 1 d .
S4 S 0.64919(9) 0.52254(8) 0.98355(8) 0.0234(2) Uani 1 1 d .
O1 O 0.9613(3) 0.7630(3) 0.3047(2) 0.0471(9) Uani 1 1 d .
O2 O 0.2337(3) 1.2431(3) 0.7747(3) 0.0540(10) Uani 1 1 d .
O3 O 1.1530(3) 0.9051(2) 0.9695(2) 0.0290(7) Uani 1 1 d .
O4 O 0.7404(3) 0.2707(2) 0.8856(2) 0.0277(6) Uani 1 1 d .
N1 N 0.4885(8) 0.4518(7) 0.7562(6) 0.106(3) Uani 1 1 d .
N2 N 0.7462(8) 0.2843(8) 0.3491(5) 0.130(3) Uani 1 1 d .
C1 C 0.9757(5) 0.7065(5) 0.2388(4) 0.0531(14) Uani 1 1 d .
H1A H 1.0488 0.6445 0.2469 0.064 Uiso 1 1 calc R
H1B H 0.9923 0.7595 0.1700 0.064 Uiso 1 1 calc R
C2 C 1.0084(5) 0.6939(5) 0.3887(4) 0.0506(14) Uani 1 1 d .
H2A H 1.1005 0.6742 0.3700 0.061 Uiso 1 1 calc R
H2B H 0.9746 0.6238 0.4198 0.061 Uiso 1 1 calc R
C3 C 0.9723(4) 0.7534(4) 0.4607(3) 0.0379(11) Uani 1 1 d .
H3A H 1.0025 0.8254 0.4275 0.046 Uiso 1 1 calc R
H3B H 1.0143 0.7074 0.5162 0.046 Uiso 1 1 calc R
C4 C 0.7544(4) 0.9129(4) 0.4150(3) 0.0291(10) Uani 1 1 d .
H4A H 0.8088 0.9667 0.3983 0.035 Uiso 1 1 calc R
H4B H 0.7598 0.9000 0.3544 0.035 Uiso 1 1 calc R
C5 C 0.6220(4) 0.9589(3) 0.4552(3) 0.0253(9) Uani 1 1 d .
C6 C 0.5996(4) 1.0344(3) 0.5024(3) 0.0250(9) Uani 1 1 d .
H6A H 0.6687 1.0589 0.5037 0.030 Uiso 1 1 calc R
C7 C 0.4799(4) 1.0758(3) 0.5479(3) 0.0253(9) Uani 1 1 d .
C8 C 0.4661(4) 1.1532(3) 0.6007(3) 0.0298(10) Uani 1 1 d .
H8A H 0.3910 1.2124 0.5899 0.036 Uiso 1 1 calc R
H8B H 0.5400 1.1894 0.5753 0.036 Uiso 1 1 calc R
C9 C 0.4489(4) 1.1748(4) 0.7804(3) 0.0334(10) Uani 1 1 d .
H9A H 0.4402 1.1395 0.8527 0.040 Uiso 1 1 calc R
H9B H 0.5295 1.2012 0.7518 0.040 Uiso 1 1 calc R
C10 C 0.3448(5) 1.2735(5) 0.7582(5) 0.0535(15) Uani 1 1 d .
H10A H 0.3350 1.3172 0.7997 0.064 Uiso 1 1 calc R
H10B H 0.3672 1.3224 0.6883 0.064 Uiso 1 1 calc R
C11 C 0.1365(5) 1.3392(5) 0.7429(4) 0.0525(14) Uani 1 1 d .
H11A H 0.1625 1.3830 0.6720 0.063 Uiso 1 1 calc R
H11B H 0.1191 1.3885 0.7810 0.063 Uiso 1 1 calc R
C12 C 1.2685(4) 0.9116(4) 0.9822(3) 0.0296(10) Uani 1 1 d .
H12A H 1.2695 0.9900 0.9705 0.036 Uiso 1 1 calc R
H12B H 1.3387 0.8866 0.9340 0.036 Uiso 1 1 calc R
C13 C 1.1348(5) 0.9712(4) 0.8724(3) 0.0388(12) Uani 1 1 d .
H13A H 1.2083 0.9515 0.8235 0.047 Uiso 1 1 calc R
H13B H 1.1247 1.0515 0.8608 0.047 Uiso 1 1 calc R
C14 C 1.0192(4) 0.9490(3) 0.8613(3) 0.0301(10) Uani 1 1 d .
H14A H 0.9937 1.0079 0.8013 0.036 Uiso 1 1 calc R
H14B H 0.9505 0.9543 0.9186 0.036 Uiso 1 1 calc R
C15 C 1.0220(4) 0.7204(3) 0.9822(3) 0.0209(8) Uani 1 1 d .
H15A H 1.0939 0.7157 1.0075 0.025 Uiso 1 1 calc R
H15B H 0.9450 0.7512 1.0219 0.025 Uiso 1 1 calc R
C16 C 1.0148(3) 0.6055(3) 0.9917(3) 0.0185(8) Uani 1 1 d .
C17 C 0.8985(3) 0.5737(3) 1.0264(3) 0.0193(8) Uani 1 1 d .
H17A H 0.8277 0.6249 1.0449 0.023 Uiso 1 1 calc R
C18 C 0.8809(3) 0.4708(3) 1.0353(3) 0.0198(8) Uani 1 1 d .
C19 C 0.7501(3) 0.4482(3) 1.0721(3) 0.0219(8) Uani 1 1 d .
H19A H 0.7108 0.4686 1.1316 0.026 Uiso 1 1 calc R
H19B H 0.7543 0.3667 1.0925 0.026 Uiso 1 1 calc R
C20 C 0.7035(4) 0.4425(3) 0.9033(3) 0.0270(9) Uani 1 1 d .
H20A H 0.6716 0.4867 0.8424 0.032 Uiso 1 1 calc R
H20B H 0.7958 0.4308 0.8844 0.032 Uiso 1 1 calc R
C21 C 0.6642(4) 0.3299(3) 0.9482(3) 0.0294(10) Uani 1 1 d .
H21A H 0.6782 0.2901 1.0161 0.035 Uiso 1 1 calc R
H21B H 0.5748 0.3387 0.9503 0.035 Uiso 1 1 calc R
C22 C 0.7169(4) 0.1614(3) 0.9152(3) 0.0295(10) Uani 1 1 d .
H22A H 0.7749 0.1251 0.8689 0.035 Uiso 1 1 calc R
H22B H 0.6308 0.1674 0.9106 0.035 Uiso 1 1 calc R
C23 C 0.5589(8) 0.4827(8) 0.6990(7) 0.091(3) Uani 1 1 d .
C24 C 0.6603(9) 0.5325(8) 0.6083(9) 0.151(5) Uani 1 1 d .
H24A H 0.7421 0.4848 0.6162 0.226 Uiso 1 1 calc R
H24B H 0.6613 0.6080 0.6029 0.226 Uiso 1 1 calc R
H24C H 0.6416 0.5363 0.5485 0.226 Uiso 1 1 calc R
C25 C 0.7061(10) 0.3648(10) 0.4860(8) 0.149(5) Uani 1 1 d .
H25A H 0.6440 0.4344 0.4745 0.223 Uiso 1 1 calc R
H25B H 0.7852 0.3798 0.4854 0.223 Uiso 1 1 calc R
H25C H 0.6762 0.3097 0.5502 0.223 Uiso 1 1 calc R
C26 C 0.7216(8) 0.3296(8) 0.4240(7) 0.101(3) Uani 1 1 d .

loop_
_atom_site_aniso_label
_atom_site_aniso_U_11
_atom_site_aniso_U_22
_atom_site_aniso_U_33
_atom_site_aniso_U_23
_atom_site_aniso_U_13
_atom_site_aniso_U_12
Cu1 0.0333(3) 0.0343(3) 0.0260(3) -0.0131(2) -0.0110(2) 0.0029(2)
Cu2 0.0324(3) 0.0320(3) 0.0293(3) -0.0132(2) -0.0127(2) 0.0028(2)
Cu3 0.0304(3) 0.0307(3) 0.0293(3) -0.0100(2) -0.0136(2) -0.0052(2)
Cu4 0.0310(3) 0.0247(3) 0.0365(3) -0.0132(2) -0.0139(2) -0.0017(2)
I1 0.03486(16) 0.03131(16) 0.03007(16) -0.00124(12) -0.01496(12) -0.01124(13)
I2 0.02781(14) 0.02514(14) 0.02380(14) -0.01307(11) -0.01025(11) 0.00066(11)
I3 0.02546(14) 0.02438(14) 0.02577(15) -0.01089(11) -0.01019(11) 0.00246(11)
I4 0.02409(14) 0.02676(15) 0.02933(15) -0.01137(12) -0.01214(11) -0.00147(11)
S1 0.0253(5) 0.0291(6) 0.0239(5) -0.0117(5) -0.0097(4) 0.0032(4)
S2 0.0276(5) 0.0268(5) 0.0220(5) -0.0127(4) -0.0095(4) 0.0002(4)
S3 0.0231(5) 0.0202(5) 0.0249(5) -0.0072(4) -0.0088(4) -0.0031(4)
S4 0.0168(5) 0.0226(5) 0.0366(6) -0.0151(5) -0.0114(4) 0.0011(4)
O1 0.050(2) 0.052(2) 0.0349(19) -0.0237(17) -0.0128(16) 0.0125(17)
O2 0.043(2) 0.050(2) 0.076(3) -0.036(2) -0.0192(19) 0.0095(18)
O3 0.0306(16) 0.0269(16) 0.0350(17) -0.0102(13) -0.0148(13) -0.0061(13)
O4 0.0286(15) 0.0255(16) 0.0317(17) -0.0163(13) -0.0046(13) -0.0017(12)
N1 0.123(6) 0.125(6) 0.110(6) -0.067(5) -0.008(5) -0.063(5)
N2 0.158(7) 0.174(8) 0.091(5) -0.061(6) -0.007(5) -0.080(6)
C1 0.049(3) 0.063(4) 0.050(3) -0.038(3) -0.016(3) 0.017(3)
C2 0.043(3) 0.063(4) 0.034(3) -0.024(3) -0.009(2) 0.019(3)
C3 0.024(2) 0.050(3) 0.035(3) -0.019(2) -0.0101(19) 0.009(2)
C4 0.031(2) 0.032(2) 0.018(2) -0.0086(18) -0.0074(18) 0.0032(19)
C5 0.026(2) 0.028(2) 0.018(2) -0.0073(17) -0.0120(17) 0.0074(17)
C6 0.027(2) 0.026(2) 0.023(2) -0.0067(18) -0.0134(17) -0.0015(17)
C7 0.032(2) 0.026(2) 0.018(2) -0.0086(17) -0.0121(17) 0.0033(18)
C8 0.040(3) 0.026(2) 0.026(2) -0.0113(19) -0.0169(19) 0.0027(19)
C9 0.041(3) 0.041(3) 0.032(3) -0.026(2) -0.011(2) -0.005(2)
C10 0.052(3) 0.046(3) 0.080(4) -0.047(3) -0.011(3) -0.002(3)
C11 0.055(3) 0.047(3) 0.056(3) -0.034(3) -0.018(3) 0.021(3)
C12 0.029(2) 0.026(2) 0.041(3) -0.015(2) -0.011(2) -0.0078(18)
C13 0.056(3) 0.023(2) 0.042(3) 0.002(2) -0.027(2) -0.016(2)
C14 0.038(2) 0.021(2) 0.035(3) -0.0066(19) -0.020(2) -0.0017(18)
C15 0.025(2) 0.018(2) 0.022(2) -0.0056(16) -0.0119(16) -0.0023(16)
C16 0.0217(19) 0.020(2) 0.019(2) -0.0075(16) -0.0095(16) -0.0040(16)
C17 0.0171(18) 0.021(2) 0.020(2) -0.0078(16) -0.0097(15) 0.0035(15)
C18 0.023(2) 0.022(2) 0.0161(19) -0.0071(16) -0.0091(16) -0.0020(16)
C19 0.021(2) 0.023(2) 0.023(2) -0.0090(17) -0.0076(16) -0.0019(16)
C20 0.027(2) 0.026(2) 0.034(2) -0.0124(19) -0.0137(18) -0.0019(18)
C21 0.022(2) 0.029(2) 0.042(3) -0.021(2) -0.0063(19) 0.0005(18)
C22 0.032(2) 0.026(2) 0.040(3) -0.019(2) -0.015(2) -0.0001(18)
C23 0.079(6) 0.117(7) 0.117(8) -0.077(6) -0.002(5) -0.044(5)
C24 0.125(8) 0.113(8) 0.239(13) -0.121(9) 0.007(9) -0.024(7)
C25 0.131(9) 0.195(12) 0.176(12) -0.135(11) -0.020(8) -0.021(8)
C26 0.085(6) 0.120(8) 0.109(7) -0.057(6) -0.010(5) -0.024(5)

loop_
_atom_type_symbol
_atom_type_description
_atom_type_scat_dispersion_real
_atom_type_scat_dispersion_imag
_atom_type_scat_source
C C 0.0033 0.0016 'International Tables Vol C Tables 4.2.6.8 and 6.1.1.4'
H H 0.0000 0.0000 'International Tables Vol C Tables 4.2.6.8 and 6.1.1.4'
N N 0.0061 0.0033 'International Tables Vol C Tables 4.2.6.8 and 6.1.1.4'
O O 0.0106 0.0060 'International Tables Vol C Tables 4.2.6.8 and 6.1.1.4'
S S 0.1246 0.1234 'International Tables Vol C Tables 4.2.6.8 and 6.1.1.4'
Cu Cu 0.3201 1.2651 'International Tables Vol C Tables 4.2.6.8 and 6.1.1.4'
I I -0.4742 1.8119 'International Tables Vol C Tables 4.2.6.8 and 6.1.1.4'

loop_
_geom_angle_atom_site_label_1
_geom_angle_atom_site_label_2
_geom_angle_atom_site_label_3
_geom_angle
_geom_angle_site_symmetry_1
_geom_angle_site_symmetry_3
S1 Cu1 Cu2 140.18(4) . .
S1 Cu1 I3 104.65(3) . .
Cu2 Cu1 I3 114.90(2) . .
S1 Cu1 I4 103.19(3) . .
Cu2 Cu1 I4 61.956(18) . .
I3 Cu1 I4 106.64(2) . .
S1 Cu1 I1 114.06(3) . .
Cu2 Cu1 I1 60.264(18) . .
I3 Cu1 I1 105.72(2) . .
I4 Cu1 I1 121.29(2) . .
S1 Cu1 Cu3 150.48(4) . .
Cu2 Cu1 Cu3 64.00(2) . .
I3 Cu1 Cu3 58.258(16) . .
I4 Cu1 Cu3 104.86(2) . .
I1 Cu1 Cu3 56.976(16) . .
S1 Cu1 Cu4 141.59(4) . .
Cu2 Cu1 Cu4 64.135(19) . .
I3 Cu1 Cu4 59.248(16) . .
I4 Cu1 Cu4 57.026(16) . .
I1 Cu1 Cu4 104.15(2) . .
Cu3 Cu1 Cu4 54.272(17) . .
S2 Cu2 Cu1 134.36(3) . .
S2 Cu2 I2 113.13(3) . .
Cu1 Cu2 I2 111.03(2) . .
S2 Cu2 I1 115.39(3) . .
Cu1 Cu2 I1 61.450(18) . .
I2 Cu2 I1 105.389(19) . .
S2 Cu2 I4 97.84(3) . .
Cu1 Cu2 I4 60.502(18) . .
I2 Cu2 I4 103.73(2) . .
I1 Cu2 I4 121.03(2) . .
S2 Cu2 Cu3 159.48(4) . .
Cu1 Cu2 Cu3 61.611(19) . .
I2 Cu2 Cu3 57.973(16) . .
I1 Cu2 Cu3 56.527(16) . .
I4 Cu2 Cu3 102.26(2) . .
S2 Cu2 Cu4 140.50(4) . .
Cu1 Cu2 Cu4 62.67(2) . .
I2 Cu2 Cu4 56.193(15) . .
I1 Cu2 Cu4 103.93(2) . .
I4 Cu2 Cu4 56.201(15) . .
Cu3 Cu2 Cu4 53.290(17) . .
S3 Cu3 Cu4 134.99(3) . .
S3 Cu3 I1 110.48(3) . .
Cu4 Cu3 I1 114.53(2) . .
S3 Cu3 I3 104.53(3) . .
Cu4 Cu3 I3 62.692(17) . .
I1 Cu3 I3 106.64(2) . .
S3 Cu3 I2 108.33(3) . .
Cu4 Cu3 I2 59.772(17) . .
I1 Cu3 I2 105.12(2) . .
I3 Cu3 I2 121.58(2) . .
S3 Cu3 Cu1 147.95(4) . .
Cu4 Cu3 Cu1 64.261(19) . .
I1 Cu3 Cu1 59.042(17) . .
I3 Cu3 Cu1 57.291(16) . .
I2 Cu3 Cu1 103.71(2) . .
S3 Cu3 Cu2 149.75(4) . .
Cu4 Cu3 Cu2 64.292(19) . .
I1 Cu3 Cu2 57.495(16) . .
I3 Cu3 Cu2 105.58(2) . .
I2 Cu3 Cu2 56.691(16) . .
Cu1 Cu3 Cu2 54.391(18) . .
S4 Cu4 Cu3 142.54(3) . .
S4 Cu4 I2 116.31(3) . .
Cu3 Cu4 I2 61.657(17) . .
S4 Cu4 I4 104.77(3) . .
Cu3 Cu4 I4 111.73(2) . .
I2 Cu4 I4 105.614(19) . .
S4 Cu4 I3 104.02(3) . .
Cu3 Cu4 I3 59.589(17) . .
I2 Cu4 I3 120.38(2) . .
I4 Cu4 I3 104.12(2) . .
S4 Cu4 Cu1 140.38(3) . .
Cu3 Cu4 Cu1 61.467(19) . .
I2 Cu4 Cu1 103.05(2) . .
I4 Cu4 Cu1 57.652(16) . .
I3 Cu4 Cu1 55.617(16) . .
S4 Cu4 Cu2 151.66(3) . .
Cu3 Cu4 Cu2 62.418(19) . .
I2 Cu4 Cu2 56.547(15) . .
I4 Cu4 Cu2 58.057(16) . .
I3 Cu4 Cu2 102.25(2) . .
Cu1 Cu4 Cu2 53.198(18) . .
Cu3 I1 Cu2 65.978(17) . .
Cu3 I1 Cu1 63.982(17) . .
Cu2 I1 Cu1 58.287(17) . .
Cu4 I2 Cu2 67.260(17) . .
Cu4 I2 Cu3 58.571(17) . .
Cu2 I2 Cu3 65.335(17) . .
Cu1 I3 Cu3 64.451(17) . .
Cu1 I3 Cu4 65.135(17) . .
Cu3 I3 Cu4 57.719(16) . .
Cu4 I4 Cu1 65.322(17) . .
Cu4 I4 Cu2 65.742(16) . .
Cu1 I4 Cu2 57.542(17) . .
C3 S1 C4 102.1(2) . .
C3 S1 Cu1 107.80(15) . .
C4 S1 Cu1 110.82(14) . .
C9 S2 C8 101.3(2) . .
C9 S2 Cu2 110.04(15) . .
C8 S2 Cu2 109.55(15) . .
C14 S3 C15 102.06(19) . .
C14 S3 Cu3 106.06(14) . .
C15 S3 Cu3 106.54(12) . .
C20 S4 C19 102.02(19) . .
C20 S4 Cu4 98.69(14) . .
C19 S4 Cu4 114.67(13) . .
C2 O1 C1 113.1(4) . .
C10 O2 C11 112.3(4) . .
C13 O3 C12 112.0(3) . .
C21 O4 C22 113.8(3) . .
O1 C1 C11 112.2(4) . 2_676
O1 C2 C3 109.8(4) . .
C2 C3 S1 113.2(3) . .
C5 C4 S1 108.1(3) . .
C6 C5 C7 118.3(4) . 2_676
C6 C5 C4 119.0(4) . .
C7 C5 C4 122.5(4) 2_676 .
C5 C6 C7 123.0(4) . .
C5 C7 C6 118.6(4) 2_676 .
C5 C7 C8 122.5(4) 2_676 .
C6 C7 C8 118.9(4) . .
C7 C8 S2 108.1(3) . .
C10 C9 S2 113.0(3) . .
O2 C10 C9 112.7(4) . .
O2 C11 C1 106.3(4) . 2_676
O3 C12 C22 109.3(3) . 2_767
O3 C13 C14 108.7(4) . .
C13 C14 S3 113.7(3) . .
C16 C15 S3 109.9(3) . .
C17 C16 C18 117.9(3) . 2_767
C17 C16 C15 118.7(3) . .
C18 C16 C15 123.4(3) 2_767 .
C18 C17 C16 123.4(4) . .
C17 C18 C16 118.7(3) . 2_767
C17 C18 C19 117.8(3) . .
C16 C18 C19 123.4(3) 2_767 .
C18 C19 S4 115.3(3) . .
C21 C20 S4 114.3(3) . .
O4 C21 C20 105.0(3) . .
O4 C22 C12 113.7(3) . 2_767
N1 C23 C24 176.8(12) . .
C25 C26 N2 177.3(11) . .

loop_
_geom_bond_atom_site_label_1
_geom_bond_atom_site_label_2
_geom_bond_distance
_geom_bond_site_symmetry_2
Cu1 S1 2.3099(11) .
Cu1 Cu2 2.6239(8) .
Cu1 I3 2.6479(6) .
Cu1 I4 2.7065(6) .
Cu1 I1 2.7093(6) .
Cu1 Cu3 2.8392(7) .
Cu1 Cu4 2.9111(8) .
Cu2 S2 2.3016(11) .
Cu2 I2 2.6675(6) .
Cu2 I1 2.6782(6) .
Cu2 I4 2.7445(6) .
Cu2 Cu3 2.9007(7) .
Cu2 Cu4 2.9487(7) .
Cu3 S3 2.3058(11) .
Cu3 Cu4 2.6235(7) .
Cu3 I1 2.6490(6) .
Cu3 I3 2.6762(6) .
Cu3 I2 2.7061(6) .
Cu4 S4 2.3201(11) .
Cu4 I2 2.6566(6) .
Cu4 I4 2.6876(6) .
Cu4 I3 2.7573(6) .
S1 C3 1.816(4) .
S1 C4 1.827(4) .
S2 C9 1.818(4) .
S2 C8 1.826(4) .
S3 C14 1.813(4) .
S3 C15 1.833(4) .
S4 C20 1.804(4) .
S4 C19 1.830(4) .
O1 C2 1.396(6) .
O1 C1 1.436(6) .
O2 C10 1.367(6) .
O2 C11 1.454(6) .
O3 C13 1.422(5) .
O3 C12 1.427(5) .
O4 C21 1.417(5) .
O4 C22 1.419(5) .
N1 C23 1.020(9) .
N2 C26 1.424(11) .
C1 C11 1.483(8) 2_676
C2 C3 1.503(7) .
C4 C5 1.500(6) .
C5 C6 1.392(6) .
C5 C7 1.397(6) 2_676
C6 C7 1.398(6) .
C7 C5 1.397(6) 2_676
C7 C8 1.503(5) .
C9 C10 1.499(7) .
C11 C1 1.483(8) 2_676
C12 C22 1.495(6) 2_767
C13 C14 1.512(6) .
C15 C16 1.505(5) .
C16 C17 1.394(5) .
C16 C18 1.404(5) 2_767
C17 C18 1.391(5) .
C18 C16 1.404(5) 2_767
C18 C19 1.503(5) .
C20 C21 1.510(5) .
C22 C12 1.495(6) 2_767
C23 C24 1.548(12) .
C25 C26 1.169(11) .
